data_7216311
loop_
_publ_author_name
'Burke, Nichola J.'
'Burrows, Andrew D.'
'Mahon, Mary F.'
'Pritchard, Leigh S.'

_publ_section_title
;
 Disorder within dicarboxylates and supramolecular structural control in
 hydrogen-bonded networks
;
_journal_issue 63
_journal_name_full CrystEngComm
_journal_page_first 355
_journal_paper_doi 10.1039/b309884b
_journal_volume 5
_journal_year 2003
_chemical_formula_sum 'C18 H31 Br N6 O5 S2 Zn'
_chemical_formula_weight 620.90
_chemical_name_systematic
;
?
;
_space_group_IT_number 15
_symmetry_cell_setting monoclinic
_symmetry_space_group_name_Hall '-C 2yc'
_symmetry_space_group_name_H-M 'C 1 2/c 1'
_atom_sites_solution_hydrogens geom
_atom_sites_solution_primary direct
_atom_sites_solution_secondary difmap
_audit_creation_method SHELXL-97
_cell_angle_alpha 90.00
_cell_angle_beta 129.956(3)
_cell_angle_gamma 90.00
_cell_formula_units_Z 4
_cell_length_a 22.5030(13)
_cell_length_b 9.4650(8)
_cell_length_c 15.6540(12)
_cell_measurement_reflns_used 25
_cell_measurement_temperature 150(2)
_cell_measurement_theta_max 18
_cell_measurement_theta_min 12
_cell_volume 2555.8(3)
_computing_data_reduction 'Denzo and Scalepack (otwinowski & Minor, 1997'
_computing_molecular_graphics 'ORTEX (P.McArdle, 1995)'
_computing_publication_material 'SHELXL-97/2 (Sheldrick,1997)'
_computing_structure_refinement 'SHELXL-97 (Sheldrick, 1997)'
_computing_structure_solution 'SHELXS-97 (Sheldrick, 1990)'
_diffrn_ambient_temperature 150(2)
_diffrn_measured_fraction_theta_full 0.995
_diffrn_measured_fraction_theta_max 0.995
_diffrn_measurement_device_type KappaCCD
_diffrn_measurement_method KappaCCD
_diffrn_radiation_monochromator graphite
_diffrn_radiation_source 'fine-focus sealed tube'
_diffrn_radiation_type MoK\a
_diffrn_radiation_wavelength 0.71073
_diffrn_reflns_av_R_equivalents 0.1217
_diffrn_reflns_av_sigmaI/netI 0.0661
_diffrn_reflns_limit_h_max 26
_diffrn_reflns_limit_h_min -26
_diffrn_reflns_limit_k_max 11
_diffrn_reflns_limit_k_min -11
_diffrn_reflns_limit_l_max 18
_diffrn_reflns_limit_l_min -18
_diffrn_reflns_number 17838
_diffrn_reflns_theta_full 25.00
_diffrn_reflns_theta_max 25.00
_diffrn_reflns_theta_min 3.51
_exptl_absorpt_coefficient_mu 2.728
_exptl_absorpt_correction_T_max 0.78
_exptl_absorpt_correction_T_min 0.56
_exptl_absorpt_correction_type multi-scan
_exptl_crystal_colour Colourless
_exptl_crystal_density_diffrn 1.614
_exptl_crystal_density_method 'not measured'
_exptl_crystal_description Tabloid_irreg
_exptl_crystal_F_000 1272
_exptl_crystal_size_max 0.25
_exptl_crystal_size_mid 0.25
_exptl_crystal_size_min 0.05
_refine_diff_density_max 1.498
_refine_diff_density_min -0.951
_refine_diff_density_rms 0.146
_refine_ls_extinction_coef 0.0034(8)
_refine_ls_extinction_expression Fc^*^=kFc[1+0.001xFc^2^\l^3^/sin(2\q)]^-1/4^
_refine_ls_extinction_method SHELXL
_refine_ls_goodness_of_fit_ref 1.152
_refine_ls_hydrogen_treatment constr
_refine_ls_matrix_type full
_refine_ls_number_parameters 162
_refine_ls_number_reflns 2255
_refine_ls_number_restraints 1
_refine_ls_restrained_S_all 1.152
_refine_ls_R_factor_all 0.1284
_refine_ls_R_factor_gt 0.0934
_refine_ls_shift/su_max 0.314
_refine_ls_shift/su_mean 0.022
_refine_ls_structure_factor_coef Fsqd
_refine_ls_weighting_details 'calc w=1/[\s^2^(Fo^2^)+(0.0654P)^2^+54.0134P] where P=(Fo^2^+2Fc^2^)/3'
_refine_ls_weighting_scheme calc
_refine_ls_wR_factor_gt 0.2183
_refine_ls_wR_factor_ref 0.2359
_reflns_number_gt 1654
_reflns_number_total 2255
_reflns_threshold_expression >2sigma(I)
_cod_data_source_file b309884b.txt
_cod_data_source_block compound2_h03lsp2
_cod_depositor_comments
;
The following automatic conversions were performed:

'_symmetry_cell_setting' value 'Monoclinic' changed to 'monoclinic'
according to
/usr/data/users/saulius/automatic-downloads/retrospective/RSC/lib/dictionaries/cif_core.dic
dictionary named 'cif_core.dic' version 2.4.2 from
2011-04-26.

'_exptl_absorpt_correction_type' value 'Multi-Scan'
changed to 'multi-scan' according to
/usr/data/users/saulius/automatic-downloads/retrospective/RSC/lib/dictionaries/cif_core.dic
dictionary named 'cif_core.dic' version 2.4.2 from 2011-04-26.

Automatic conversion script
Id: cif_fix_values 2281 2013-09-26 08:29:07Z andrius 
;
_cod_original_sg_symbol_H-M C2/c
_cod_database_code 7216311

loop_
_symmetry_equiv_pos_as_xyz
'x, y, z'
'-x, y, -z+1/2'
'x+1/2, y+1/2, z'
'-x+1/2, y+1/2, -z+1/2'
'-x, -y, -z'
'x, -y, z-1/2'
'-x+1/2, -y+1/2, -z'
'x+1/2, -y+1/2, z-1/2'

loop_
_atom_site_label
_atom_site_type_symbol
_atom_site_fract_x
_atom_site_fract_y
_atom_site_fract_z
_atom_site_U_iso_or_equiv
_atom_site_adp_type
_atom_site_occupancy
_atom_site_symmetry_multiplicity
_atom_site_calc_flag
_atom_site_refinement_flags
_atom_site_disorder_assembly
_atom_site_disorder_group
Br1 Br 0.51360(15) -0.1839(3) 0.3320(2) 0.0689(8) Uani 0.50 1 d P A -1
Zn1 Zn 1.0000 0.13036(19) 0.7500 0.0410(6) Uani 1 2 d S . .
S2 S 0.91284(13) 0.0363(4) 0.5737(2) 0.0651(10) Uani 1 1 d . . .
O1 O 1.0000 0.3345(14) 0.7500 0.059(3) Uani 1 2 d SD . .
O2 O 0.6268(3) 0.0487(9) 0.4297(5) 0.059(2) Uani 1 1 d . . .
O3 O 0.6976(4) 0.0795(10) 0.6122(5) 0.064(2) Uani 1 1 d . . .
N1 N 0.8973(4) 0.1107(11) 0.7460(6) 0.051(2) Uani 1 1 d . . .
N2 N 0.8288(4) 0.1102(10) 0.6339(6) 0.046(2) Uani 1 1 d . . .
H2 H 0.7852 0.1417 0.6160 0.056 Uiso 1 1 calc R . .
N3 N 0.7617(5) 0.0352(13) 0.4589(7) 0.072(3) Uani 1 1 d . . .
H3 H 0.7206 0.0555 0.4519 0.086 Uiso 1 1 calc R . .
C1 C 0.8300(5) 0.0617(13) 0.5546(8) 0.051(3) Uani 1 1 d . . .
C2 C 0.8997(7) -0.018(2) 0.7971(12) 0.104(6) Uani 1 1 d . . .
H2A H 0.8511 -0.0292 0.7839 0.156 Uiso 1 1 calc R . .
H2B H 0.9432 -0.0144 0.8775 0.156 Uiso 1 1 calc R . .
H2C H 0.9066 -0.0986 0.7647 0.156 Uiso 1 1 calc R . .
C3 C 0.8926(8) 0.237(2) 0.7975(15) 0.130(8) Uani 1 1 d . . .
H3A H 0.8439 0.2345 0.7848 0.195 Uiso 1 1 calc R . .
H3B H 0.8944 0.3223 0.7640 0.195 Uiso 1 1 calc R . .
H3C H 0.9364 0.2366 0.8778 0.195 Uiso 1 1 calc R . .
C4 C 0.7494(7) -0.026(3) 0.3628(11) 0.106(7) Uani 1 1 d . . .
H4A H 0.7908 0.0063 0.3617 0.128 Uiso 1 1 calc R . .
H4B H 0.6989 0.0060 0.2931 0.128 Uiso 1 1 calc R . .
C5 C 0.7505(12) -0.189(3) 0.3703(16) 0.160(11) Uani 1 1 d . . .
H5A H 0.7423 -0.2301 0.3059 0.240 Uiso 1 1 calc R . .
H5B H 0.7092 -0.2205 0.3706 0.240 Uiso 1 1 calc R . .
H5C H 0.8008 -0.2202 0.4390 0.240 Uiso 1 1 calc R . .
C6 C 0.6354(5) 0.0536(12) 0.5180(7) 0.047(3) Uani 1 1 d . . .
C7 C 0.5651(5) 0.0222(11) 0.5071(7) 0.040(2) Uani 1 1 d . A .
C8 C 0.5568(5) 0.0950(11) 0.5762(8) 0.044(2) Uani 1 1 d . . .
H8 H 0.5953 0.1602 0.6297 0.053 Uiso 1 1 calc R . .
C9 C 0.5089(5) -0.0710(11) 0.4341(8) 0.044(2) Uani 1 1 d . . .
H9 H 0.5143 -0.1229 0.3874 0.053 Uiso 0.50 1 calc PR . .
H1A H 0.958(5) 0.390(12) 0.712(11) 0.09(5) Uiso 1 1 d D . .

loop_
_atom_site_aniso_label
_atom_site_aniso_U_11
_atom_site_aniso_U_22
_atom_site_aniso_U_33
_atom_site_aniso_U_23
_atom_site_aniso_U_13
_atom_site_aniso_U_12
Br1 0.0710(16) 0.0637(16) 0.096(2) -0.0111(14) 0.0645(16) -0.0053(12)
Zn1 0.0258(8) 0.0648(12) 0.0313(9) 0.000 0.0177(7) 0.000
S2 0.0246(12) 0.125(3) 0.0391(15) -0.0234(16) 0.0176(11) 0.0011(14)
O1 0.031(5) 0.093(9) 0.036(6) 0.000 0.014(5) 0.000
O2 0.025(3) 0.107(6) 0.039(4) 0.004(4) 0.018(3) 0.003(4)
O3 0.026(3) 0.122(7) 0.040(4) 0.005(4) 0.019(3) -0.007(4)
N1 0.028(4) 0.089(7) 0.036(4) -0.010(5) 0.021(4) -0.011(4)
N2 0.023(4) 0.078(6) 0.032(4) -0.003(4) 0.015(3) 0.004(4)
N3 0.025(4) 0.151(11) 0.032(4) -0.015(5) 0.015(4) 0.006(5)
C1 0.027(5) 0.089(8) 0.035(5) 0.001(5) 0.019(4) 0.010(5)
C2 0.035(6) 0.178(17) 0.079(9) 0.066(10) 0.028(6) 0.005(8)
C3 0.064(9) 0.22(2) 0.133(14) -0.123(15) 0.076(10) -0.064(11)
C4 0.032(6) 0.23(2) 0.048(7) -0.053(11) 0.019(6) -0.004(10)
C5 0.106(15) 0.28(3) 0.083(13) -0.057(18) 0.058(12) 0.003(19)
C6 0.034(5) 0.077(7) 0.029(5) 0.012(5) 0.019(4) 0.001(5)
C7 0.024(4) 0.068(7) 0.024(4) 0.014(4) 0.013(4) 0.006(5)
C8 0.027(4) 0.061(7) 0.038(5) 0.009(5) 0.018(4) 0.001(4)
C9 0.040(5) 0.055(6) 0.046(6) 0.008(5) 0.031(5) 0.003(5)

loop_
_atom_type_symbol
_atom_type_description
_atom_type_scat_dispersion_real
_atom_type_scat_dispersion_imag
_atom_type_scat_source
C C 0.0033 0.0016 'International Tables Vol C Tables 4.2.6.8 and 6.1.1.4'
H H 0.0000 0.0000 'International Tables Vol C Tables 4.2.6.8 and 6.1.1.4'
N N 0.0061 0.0033 'International Tables Vol C Tables 4.2.6.8 and 6.1.1.4'
S S 0.1246 0.1234 'International Tables Vol C Tables 4.2.6.8 and 6.1.1.4'
Zn Zn 0.2839 1.4301 'International Tables Vol C Tables 4.2.6.8 and 6.1.1.4'
Br Br -0.2901 2.4595 'International Tables Vol C Tables 4.2.6.8 and 6.1.1.4'
O O 0.0106 0.0060 'International Tables Vol C Tables 4.2.6.8 and 6.1.1.4'

loop_
_geom_angle_atom_site_label_1
_geom_angle_atom_site_label_2
_geom_angle_atom_site_label_3
_geom_angle
_geom_angle_site_symmetry_1
_geom_angle_site_symmetry_3
O1 Zn1 N1 94.7(3) . .
O1 Zn1 N1 94.7(3) . 2_756
N1 Zn1 N1 170.6(5) . 2_756
O1 Zn1 S2 112.73(10) . .
N1 Zn1 S2 82.4(2) . .
N1 Zn1 S2 94.0(2) 2_756 .
O1 Zn1 S2 112.73(11) . 2_756
N1 Zn1 S2 94.0(2) . 2_756
N1 Zn1 S2 82.4(2) 2_756 2_756
S2 Zn1 S2 134.5(2) . 2_756
C1 S2 Zn1 98.6(4) . .
N2 N1 C2 108.1(9) . .
N2 N1 C3 106.1(10) . .
C2 N1 C3 111.8(12) . .
N2 N1 Zn1 108.3(5) . .
C2 N1 Zn1 112.2(7) . .
C3 N1 Zn1 110.2(7) . .
C1 N2 N1 119.9(7) . .
C1 N3 C4 124.1(9) . .
N3 C1 N2 114.8(8) . .
N3 C1 S2 121.4(8) . .
N2 C1 S2 123.8(7) . .
N3 C4 C5 109.5(16) . .
O3 C6 O2 124.7(8) . .
O3 C6 C7 118.3(8) . .
O2 C6 C7 117.0(8) . .
C9 C7 C8 117.4(8) . .
C9 C7 C6 124.6(9) . .
C8 C7 C6 118.0(9) . .
C7 C8 C9 119.3(9) . 5_656
C7 C9 C8 123.3(9) . 5_656
C7 C9 Br1 121.9(7) . .
C8 C9 Br1 114.8(8) 5_656 .

loop_
_geom_bond_atom_site_label_1
_geom_bond_atom_site_label_2
_geom_bond_distance
_geom_bond_site_symmetry_2
Br1 C9 1.981(11) .
Zn1 O1 1.932(13) .
Zn1 N1 2.280(7) .
Zn1 N1 2.280(7) 2_756
Zn1 S2 2.303(3) .
Zn1 S2 2.303(3) 2_756
S2 C1 1.706(9) .
O2 C6 1.267(11) .
O3 C6 1.241(11) .
N1 N2 1.407(10) .
N1 C2 1.440(17) .
N1 C3 1.481(17) .
N2 C1 1.340(12) .
N3 C1 1.308(12) .
N3 C4 1.462(15) .
C4 C5 1.55(3) .
C6 C7 1.508(12) .
C7 C9 1.351(14) .
C7 C8 1.393(13) .
C8 C9 1.399(13) 5_656
C9 C8 1.399(13) 5_656
